data_8104096
loop_
_publ_author_name
'Weil, M.'

_publ_section_title
;
 The crystal structures of Hg7 Se3 O13 H2 and Hg8 Se4 O17 H2 - two
 mixed-valent mercury oxoselenium coumpound with a multifarious crystal
 chemistry
;
_journal_name_full 'Zeitschrift fuer Kristallographie (149,1979-)'
_journal_page_first 621
_journal_page_last 629
_journal_volume 219
_journal_year 2004
_chemical_formula_sum 'H2 Hg8 O17 Se4'
_chemical_name_systematic 'Hg7 (Hg O2) (Se O3)2 (Se O4)2 (H2 O)'
_space_group_IT_number 159
_symmetry_space_group_name_Hall 'P 3 -2c'
_symmetry_space_group_name_H-M 'P 3 1 c'
_cell_angle_alpha 90
_cell_angle_beta 90
_cell_angle_gamma 120
_cell_formula_units_Z 2
_cell_length_a 5.8908
_cell_length_b 5.8908
_cell_length_c 31.048
_cell_volume 933.067
_citation_journal_id_ASTM ZEKRDZ
_cod_data_source_file Weil_ZEKRDZ_2004_1581.cif
_cod_data_source_block H2Hg8O17Se4
_cod_database_code 8104096

loop_
_symmetry_equiv_pos_as_xyz
x,y,z
-y,x-y,z
-x+y,-x,z
y,x,z+1/2
-x,-x+y,z+1/2
x-y,-y,z+1/2

loop_
_atom_site_label
_atom_site_type_symbol
_atom_site_fract_x
_atom_site_fract_y
_atom_site_fract_z
_atom_site_occupancy
_atom_site_U_iso_or_equiv
O6 O-2 0.3333 0.6667 0.2497 1 0.0
Se4 Se+6 0.6667 0.3333 0.4256 1 0.0
O1 O-2 0.03 0.505 0.179 1 0.0
Se2 Se+4 0 0 0.3583 1 0.0
O2 O-2 0.144 0.289 0.3326 1 0.0
O4 O-2 0 0 0.1103 1 0.0
Hg5 Hg+2 0.3333 0.6667 0.3736 1 0.0
Hg4 Hg+2 0 0 0.1754 1 0.0
Hg3 Hg+1 0.383 0.246 0.2704 0.136 0.0
Se1 Se+4 0 0 -0.0012 1 0.0
Hg6 Hg+2 0.3333 0.6667 0.4804 1 0.0
O10 O-2 0.4488 0.0112 0.4129 0.5 0.0
O9 O-2 0.4268 0.4375 0.421 0.5 0.0
O5 O-2 0 0 0.242 1 0.0
Hg2 Hg+1 0.384 0.1146 0.2712 0.531 0.0
O7 O-2 0.6667 0.3333 0.1002 1 0.0
O8 O-2 0.6667 0.3333 0.474 1 0.0
Hg1 Hg+1 0.0756 0.3976 0.0852 1 0.0
O3 O-2 0.297 0.157 0.0245 1 0.0
Se3 Se+6 0.3333 0.6667 0.1968 1 0.0
